data_7032160
loop_
_publ_author_name
'Edwards, Peter G.'
'Mahon, Mary F.'
'Newman, Paul D.'
'Reixach, Elisenda'
'Zhang, Wenjian'

_publ_section_title
;
 Manganese(i) templates for the construction of benzannulated
 triphosphamacrocycles.
;
_journal_issue 41
_journal_name_full 'Dalton transactions (Cambridge, England : 2003)'
_journal_page_first 15646
_journal_page_last 15655
_journal_paper_doi 10.1039/c4dt02203c
_journal_volume 43
_journal_year 2014
_chemical_formula_sum 'C39 H27 F10 Mn O3 P4'
_chemical_formula_weight 912.43
_chemical_name_systematic
; 
 ? 
;
_space_group_IT_number 64
_symmetry_cell_setting orthorhombic
_symmetry_space_group_name_Hall '-C 2ac 2ac'
_symmetry_space_group_name_H-M 'C c m b'
_atom_sites_solution_hydrogens geom
_atom_sites_solution_primary direct
_atom_sites_solution_secondary difmap
_audit_creation_method SHELXL-97
_cell_angle_alpha 90.00
_cell_angle_beta 90.00
_cell_angle_gamma 90.00
_cell_formula_units_Z 8
_cell_length_a 18.2370(2)
_cell_length_b 21.3400(3)
_cell_length_c 19.5450(3)
_cell_measurement_reflns_used 43544
_cell_measurement_temperature 150(2)
_cell_measurement_theta_max 27.485
_cell_measurement_theta_min 2.910
_cell_volume 7606.48(18)
_computing_cell_refinement 'HKL Scalepack (Otwinowski & Minor 1997)'
_computing_data_collection 'Collect (Bruker AXS BV, 1997-2004)'
_computing_data_reduction 'Denzo & Scalepack (Otwinowski & Minor, 1997)'
_computing_molecular_graphics 'ORTEX (P.McArdle, 1995)'
_computing_publication_material 'SHELXL-97/2 (Sheldrick,1997)'
_computing_structure_refinement 'SHELXL-97/2 (Sheldrick, 1997)'
_computing_structure_solution 'SHELXS-97 (Sheldrick, 1990)'
_diffrn_ambient_temperature 150(2)
_diffrn_measured_fraction_theta_full 0.997
_diffrn_measured_fraction_theta_max 0.997
_diffrn_radiation_monochromator graphite
_diffrn_radiation_source 'fine-focus sealed tube'
_diffrn_radiation_type MoK\a
_diffrn_radiation_wavelength 0.71073
_diffrn_reflns_av_R_equivalents 0.0781
_diffrn_reflns_av_sigmaI/netI 0.0299
_diffrn_reflns_limit_h_max 22
_diffrn_reflns_limit_h_min -22
_diffrn_reflns_limit_k_max 26
_diffrn_reflns_limit_k_min -26
_diffrn_reflns_limit_l_max 24
_diffrn_reflns_limit_l_min -22
_diffrn_reflns_number 53306
_diffrn_reflns_theta_full 26.37
_diffrn_reflns_theta_max 26.37
_diffrn_reflns_theta_min 3.60
_exptl_absorpt_coefficient_mu 0.603
_exptl_absorpt_correction_T_max 1.000
_exptl_absorpt_correction_T_min 0.811
_exptl_absorpt_correction_type multi-scan
_exptl_absorpt_process_details
;
multi-scan from symmetry-related measurements 
 Sortav (Blessing 1995)
;
_exptl_crystal_colour colorless
_exptl_crystal_density_diffrn 1.594
_exptl_crystal_density_method 'not measured'
_exptl_crystal_description block
_exptl_crystal_F_000 3680
_exptl_crystal_size_max 0.32
_exptl_crystal_size_mid 0.25
_exptl_crystal_size_min 0.20
_refine_diff_density_max 0.706
_refine_diff_density_min -0.452
_refine_diff_density_rms 0.065
_refine_ls_extinction_method none
_refine_ls_goodness_of_fit_ref 1.027
_refine_ls_hydrogen_treatment mixed
_refine_ls_matrix_type full
_refine_ls_number_parameters 290
_refine_ls_number_reflns 3995
_refine_ls_number_restraints 24
_refine_ls_restrained_S_all 1.092
_refine_ls_R_factor_all 0.0541
_refine_ls_R_factor_gt 0.0437
_refine_ls_shift/su_max 0.000
_refine_ls_shift/su_mean 0.000
_refine_ls_structure_factor_coef Fsqd
_refine_ls_weighting_details 'calc w=1/[\s^2^(Fo^2^)+(0.0467P)^2^+21.6563P] where P=(Fo^2^+2Fc^2^)/3'
_refine_ls_weighting_scheme calc
_refine_ls_wR_factor_gt 0.1049
_refine_ls_wR_factor_ref 0.1104
_reflns_number_gt 3378
_reflns_number_total 3995
_reflns_threshold_expression >2sigma(I)
_cod_data_source_file c4dt02203c1.cif
_cod_data_source_block cmpd1
_cod_depositor_comments 'Adding full bibliography for 7032160--7032164.cif.'
_cod_original_sg_symbol_H-M Ccmb
_cod_database_code 7032160

loop_
_symmetry_equiv_pos_as_xyz
'x, y, z'
'-x, -y+1/2, z+1/2'
'x, -y+1/2, -z+1/2'
'-x, y, -z'
'x+1/2, y+1/2, z'
'-x+1/2, -y+1, z+1/2'
'x+1/2, -y+1, -z+1/2'
'-x+1/2, y+1/2, -z'
'-x, -y, -z'
'x, y-1/2, -z-1/2'
'-x, y-1/2, z-1/2'
'x, -y, z'
'-x+1/2, -y+1/2, -z'
'x+1/2, y, -z-1/2'
'-x+1/2, y, z-1/2'
'x+1/2, -y+1/2, z'

loop_
_atom_site_label
_atom_site_type_symbol
_atom_site_fract_x
_atom_site_fract_y
_atom_site_fract_z
_atom_site_U_iso_or_equiv
_atom_site_adp_type
_atom_site_occupancy
_atom_site_symmetry_multiplicity
_atom_site_calc_flag
_atom_site_refinement_flags
_atom_site_disorder_assembly
_atom_site_disorder_group
Mn1 Mn 0.43131(3) 0.0000 0.25713(3) 0.02231(15) Uani 1 2 d S . .
P1 P 0.32956(6) 0.0000 0.32857(5) 0.0282(2) Uani 1 2 d S . .
P2 P 0.38300(4) 0.07286(3) 0.18042(3) 0.02154(16) Uani 1 1 d . . .
P3 P 0.2500 0.2500 0.0000 0.0374(3) Uani 1 2 d S . .
F1 F 0.51275(11) 0.06360(8) 0.08844(11) 0.0505(5) Uani 1 1 d . . .
F2 F 0.35791(10) 0.15530(8) 0.30267(9) 0.0420(4) Uani 1 1 d . . .
F3 F 0.22660(17) 0.31231(11) 0.03903(12) 0.0805(8) Uani 1 1 d . A .
F4 F 0.2121(4) 0.2150(3) 0.0609(3) 0.0885(17) Uani 0.50 1 d PU A 2
F5 F 0.1759(3) 0.2599(3) -0.0383(4) 0.0954(19) Uani 0.50 1 d PU A 2
F4A F 0.1765(3) 0.2133(3) 0.0123(4) 0.0911(18) Uani 0.50 1 d PU A 1
F5A F 0.2208(5) 0.2765(3) -0.0699(2) 0.0747(15) Uani 0.50 1 d PU A 1
O1 O 0.58082(18) 0.0000 0.19883(19) 0.0544(9) Uani 1 2 d S . .
O2 O 0.49388(11) 0.09836(9) 0.34659(11) 0.0370(5) Uani 1 1 d . . .
C1 C 0.5217(2) 0.0000 0.2151(2) 0.0340(9) Uani 1 2 d S . .
C2 C 0.46747(14) 0.06149(12) 0.31220(14) 0.0270(6) Uani 1 1 d . . .
C3 C 0.3517(2) 0.0000 0.4193(2) 0.0323(9) Uani 1 2 d S . .
C4 C 0.36132(18) 0.05655(15) 0.45400(16) 0.0394(7) Uani 1 1 d . . .
H4 H 0.3542 0.0952 0.4308 0.047 Uiso 1 1 calc R . .
C5 C 0.3810(2) 0.05612(18) 0.52178(17) 0.0486(9) Uani 1 1 d . . .
H5 H 0.3884 0.0946 0.5452 0.058 Uiso 1 1 calc R . .
C6 C 0.3902(3) 0.0000 0.5562(2) 0.0470(12) Uani 1 2 d S . .
H6 H 0.4027 0.0000 0.6034 0.056 Uiso 1 2 calc SR . .
C7 C 0.35750(14) 0.03264(11) 0.10166(13) 0.0230(5) Uani 1 1 d . . .
C8 C 0.34053(14) 0.06527(12) 0.04191(14) 0.0270(6) Uani 1 1 d . . .
H8 H 0.3399 0.1098 0.0419 0.032 Uiso 1 1 calc R . .
C9 C 0.32461(15) 0.03258(13) -0.01715(14) 0.0296(6) Uani 1 1 d . . .
H9 H 0.3136 0.0547 -0.0581 0.036 Uiso 1 1 calc R . .
C10 C 0.44206(14) 0.13645(12) 0.14993(14) 0.0248(5) Uani 1 1 d . . .
C11 C 0.43113(18) 0.19895(13) 0.16675(19) 0.0431(8) Uani 1 1 d . . .
H11 H 0.3905 0.2105 0.1944 0.052 Uiso 1 1 calc R . .
C12 C 0.4791(2) 0.24455(15) 0.1434(2) 0.0594(11) Uani 1 1 d . . .
H12 H 0.4718 0.2869 0.1566 0.071 Uiso 1 1 calc R . .
C13 C 0.53675(18) 0.22990(15) 0.10164(19) 0.0448(8) Uani 1 1 d . . .
H13 H 0.5684 0.2619 0.0853 0.054 Uiso 1 1 calc R . .
C14 C 0.54855(16) 0.16835(14) 0.08348(16) 0.0357(7) Uani 1 1 d . . .
H14 H 0.5885 0.1572 0.0548 0.043 Uiso 1 1 calc R . .
C15 C 0.50137(15) 0.12363(12) 0.10777(15) 0.0299(6) Uani 1 1 d . . .
C16 C 0.29834(14) 0.11246(12) 0.20664(13) 0.0242(5) Uani 1 1 d . . .
C17 C 0.23269(15) 0.10483(14) 0.17172(15) 0.0329(6) Uani 1 1 d . . .
H17 H 0.2317 0.0808 0.1308 0.039 Uiso 1 1 calc R . .
C18 C 0.16848(17) 0.13180(16) 0.19566(17) 0.0422(8) Uani 1 1 d . . .
H18 H 0.1242 0.1261 0.1708 0.051 Uiso 1 1 calc R . .
C19 C 0.16777(17) 0.16648(15) 0.25460(17) 0.0415(7) Uani 1 1 d . . .
H19 H 0.1232 0.1843 0.2705 0.050 Uiso 1 1 calc R . .
C20 C 0.23204(17) 0.17560(14) 0.29105(16) 0.0366(7) Uani 1 1 d . . .
H20 H 0.2327 0.1997 0.3319 0.044 Uiso 1 1 calc R . .
C21 C 0.29492(15) 0.14841(13) 0.26591(14) 0.0297(6) Uani 1 1 d . . .
H1A H 0.2816(17) 0.0447(15) 0.3214(15) 0.040(9) Uiso 1 1 d . . .

loop_
_atom_site_aniso_label
_atom_site_aniso_U_11
_atom_site_aniso_U_22
_atom_site_aniso_U_33
_atom_site_aniso_U_23
_atom_site_aniso_U_13
_atom_site_aniso_U_12
Mn1 0.0237(3) 0.0175(3) 0.0257(3) 0.000 -0.0013(2) 0.000
P1 0.0296(5) 0.0268(5) 0.0281(5) 0.000 0.0006(4) 0.000
P2 0.0247(3) 0.0152(3) 0.0246(3) -0.0005(2) 0.0008(3) -0.0005(2)
P3 0.0417(6) 0.0380(6) 0.0324(6) 0.0086(5) 0.0070(5) 0.0164(5)
F1 0.0553(12) 0.0276(9) 0.0684(13) -0.0080(9) 0.0314(10) -0.0013(8)
F2 0.0416(10) 0.0418(10) 0.0425(10) -0.0174(8) -0.0116(8) 0.0066(8)
F3 0.131(2) 0.0571(14) 0.0539(13) -0.0022(11) 0.0069(14) 0.0445(15)
F4 0.109(4) 0.078(3) 0.078(3) 0.028(3) 0.043(3) 0.004(3)
F5 0.068(3) 0.106(4) 0.112(4) -0.002(3) -0.035(3) 0.022(3)
F4A 0.068(3) 0.090(3) 0.115(4) -0.027(3) 0.030(3) -0.022(3)
F5A 0.116(4) 0.061(3) 0.047(2) 0.005(2) -0.018(3) 0.037(3)
O1 0.0348(19) 0.071(3) 0.057(2) 0.000 0.0136(16) 0.000
O2 0.0348(11) 0.0284(10) 0.0477(12) -0.0082(9) -0.0094(9) -0.0017(9)
C1 0.034(2) 0.031(2) 0.037(2) 0.000 0.0009(19) 0.000
C2 0.0238(13) 0.0231(13) 0.0341(15) 0.0031(11) -0.0015(11) 0.0014(11)
C3 0.032(2) 0.037(2) 0.028(2) 0.000 0.0055(17) 0.000
C4 0.0447(17) 0.0387(17) 0.0350(16) -0.0018(13) 0.0042(14) -0.0022(14)
C5 0.053(2) 0.055(2) 0.0373(18) -0.0132(16) -0.0001(15) -0.0088(17)
C6 0.051(3) 0.062(3) 0.028(2) 0.000 -0.004(2) 0.000
C7 0.0242(12) 0.0204(13) 0.0244(13) -0.0012(10) 0.0028(10) -0.0005(10)
C8 0.0303(14) 0.0209(12) 0.0298(14) 0.0032(11) 0.0026(11) -0.0001(11)
C9 0.0306(14) 0.0334(15) 0.0248(14) 0.0063(11) 0.0008(11) 0.0001(12)
C10 0.0254(13) 0.0185(12) 0.0306(14) 0.0007(10) 0.0005(11) -0.0011(10)
C11 0.0410(17) 0.0205(14) 0.068(2) -0.0051(14) 0.0226(16) -0.0018(13)
C12 0.059(2) 0.0165(14) 0.103(3) -0.0100(17) 0.038(2) -0.0084(15)
C13 0.0429(18) 0.0299(16) 0.062(2) 0.0040(15) 0.0128(16) -0.0110(14)
C14 0.0310(15) 0.0377(16) 0.0384(16) 0.0023(13) 0.0103(13) -0.0013(13)
C15 0.0339(14) 0.0210(13) 0.0348(15) -0.0024(11) 0.0036(12) 0.0011(11)
C16 0.0269(13) 0.0198(12) 0.0259(13) 0.0014(10) 0.0027(11) 0.0006(10)
C17 0.0309(15) 0.0373(16) 0.0305(15) -0.0055(12) 0.0010(12) -0.0019(12)
C18 0.0262(14) 0.055(2) 0.0457(19) -0.0044(16) 0.0013(13) -0.0006(14)
C19 0.0343(16) 0.0428(17) 0.0473(18) -0.0036(15) 0.0126(14) 0.0072(14)
C20 0.0429(18) 0.0311(15) 0.0357(16) -0.0052(12) 0.0071(13) 0.0062(13)
C21 0.0306(14) 0.0273(14) 0.0312(15) -0.0028(11) -0.0023(11) 0.0022(12)

loop_
_atom_type_symbol
_atom_type_description
_atom_type_scat_dispersion_real
_atom_type_scat_dispersion_imag
_atom_type_scat_source
C C 0.0033 0.0016 'International Tables Vol C Tables 4.2.6.8 and 6.1.1.4'
H H 0.0000 0.0000 'International Tables Vol C Tables 4.2.6.8 and 6.1.1.4'
F F 0.0171 0.0103 'International Tables Vol C Tables 4.2.6.8 and 6.1.1.4'
O O 0.0106 0.0060 'International Tables Vol C Tables 4.2.6.8 and 6.1.1.4'
P P 0.1023 0.0942 'International Tables Vol C Tables 4.2.6.8 and 6.1.1.4'
Mn Mn 0.3368 0.7283 'International Tables Vol C Tables 4.2.6.8 and 6.1.1.4'

loop_
_geom_angle_atom_site_label_1
_geom_angle_atom_site_label_2
_geom_angle_atom_site_label_3
_geom_angle
_geom_angle_site_symmetry_1
_geom_angle_site_symmetry_3
C2 Mn1 C2 92.22(17) . 12
C2 Mn1 C1 86.52(13) . .
C2 Mn1 C1 86.52(13) 12 .
C2 Mn1 P1 86.21(9) . .
C2 Mn1 P1 86.22(9) 12 .
C1 Mn1 P1 169.51(14) . .
C2 Mn1 P2 175.63(9) . 12
C2 Mn1 P2 92.08(8) 12 12
C1 Mn1 P2 92.95(10) . 12
P1 Mn1 P2 94.86(3) . 12
C2 Mn1 P2 92.08(8) . .
C2 Mn1 P2 175.63(9) 12 .
C1 Mn1 P2 92.95(10) . .
P1 Mn1 P2 94.86(3) . .
P2 Mn1 P2 83.61(4) 12 .
C3 P1 Mn1 114.12(14) . .
C3 P1 H1A 104.7(13) . .
Mn1 P1 H1A 118.2(14) . .
C7 P2 C10 102.95(12) . .
C7 P2 C16 103.78(12) . .
C10 P2 C16 104.16(12) . .
C7 P2 Mn1 108.98(8) . .
C10 P2 Mn1 118.74(9) . .
C16 P2 Mn1 116.46(9) . .
F5 P3 F5 180.0(2) . 13
F5 P3 F4 87.3(4) . 13
F5 P3 F4 92.7(4) 13 13
F5 P3 F4 92.7(4) . .
F5 P3 F4 87.3(4) 13 .
F4 P3 F4 180.0(4) 13 .
F5 P3 F4A 53.2(4) . .
F5 P3 F4A 126.8(4) 13 .
F4 P3 F4A 136.9(3) 13 .
F4 P3 F4A 43.1(3) . .
F5 P3 F4A 126.8(4) . 13
F5 P3 F4A 53.2(4) 13 13
F4 P3 F4A 43.1(3) 13 13
F4 P3 F4A 136.9(3) . 13
F4A P3 F4A 179.999(1) . 13
F5 P3 F5A 139.4(3) . 13
F5 P3 F5A 40.6(3) 13 13
F4 P3 F5A 133.1(3) 13 13
F4 P3 F5A 46.9(3) . 13
F4A P3 F5A 88.6(4) . 13
F4A P3 F5A 91.4(4) 13 13
F5 P3 F5A 40.6(3) . .
F5 P3 F5A 139.4(3) 13 .
F4 P3 F5A 46.9(3) 13 .
F4 P3 F5A 133.1(3) . .
F4A P3 F5A 91.4(4) . .
F4A P3 F5A 88.6(4) 13 .
F5A P3 F5A 179.997(1) 13 .
F5 P3 F3 96.6(3) . 13
F5 P3 F3 83.4(3) 13 13
F4 P3 F3 85.2(2) 13 13
F4 P3 F3 94.8(2) . 13
F4A P3 F3 83.4(2) . 13
F4A P3 F3 96.6(2) 13 13
F5A P3 F3 91.4(2) 13 13
F5A P3 F3 88.6(2) . 13
F5 P3 F3 83.4(3) . .
F5 P3 F3 96.6(3) 13 .
F4 P3 F3 94.8(2) 13 .
F4 P3 F3 85.2(2) . .
F4A P3 F3 96.6(2) . .
F4A P3 F3 83.4(2) 13 .
F5A P3 F3 88.6(2) 13 .
F5A P3 F3 91.4(2) . .
F3 P3 F3 180.0(2) 13 .
O1 C1 Mn1 170.0(4) . .
O2 C2 Mn1 176.1(2) . .
C4 C3 C4 119.8(4) 12 .
C4 C3 P1 120.1(2) 12 .
C4 C3 P1 120.1(2) . .
C5 C4 C3 119.7(3) . .
C5 C4 H4 120.1 . .
C3 C4 H4 120.1 . .
C4 C5 C6 120.4(3) . .
C4 C5 H5 119.8 . .
C6 C5 H5 119.8 . .
C5 C6 C5 119.9(4) . 12
C5 C6 H6 120.1 . .
C5 C6 H6 120.1 12 .
C7 C7 C8 119.96(15) 12 .
C7 C7 P2 118.09(8) 12 .
C8 C7 P2 121.92(19) . .
C9 C8 C7 119.7(2) . .
C9 C8 H8 120.2 . .
C7 C8 H8 120.2 . .
C8 C9 C9 120.38(16) . 12
C8 C9 H9 119.8 . .
C9 C9 H9 119.8 12 .
C15 C10 C11 116.2(2) . .
C15 C10 P2 120.37(19) . .
C11 C10 P2 123.4(2) . .
C12 C11 C10 120.4(3) . .
C12 C11 H11 119.8 . .
C10 C11 H11 119.8 . .
C13 C12 C11 121.4(3) . .
C13 C12 H12 119.3 . .
C11 C12 H12 119.3 . .
C12 C13 C14 119.5(3) . .
C12 C13 H13 120.3 . .
C14 C13 H13 120.3 . .
C15 C14 C13 118.5(3) . .
C15 C14 H14 120.8 . .
C13 C14 H14 120.8 . .
F1 C15 C14 117.8(2) . .
F1 C15 C10 118.2(2) . .
C14 C15 C10 123.9(3) . .
C17 C16 C21 115.8(2) . .
C17 C16 P2 122.3(2) . .
C21 C16 P2 121.7(2) . .
C18 C17 C16 120.9(3) . .
C18 C17 H17 119.5 . .
C16 C17 H17 119.5 . .
C19 C18 C17 121.1(3) . .
C19 C18 H18 119.5 . .
C17 C18 H18 119.5 . .
C18 C19 C20 120.0(3) . .
C18 C19 H19 120.0 . .
C20 C19 H19 120.0 . .
C21 C20 C19 117.5(3) . .
C21 C20 H20 121.2 . .
C19 C20 H20 121.2 . .
F2 C21 C20 118.0(2) . .
F2 C21 C16 117.4(2) . .
C20 C21 C16 124.6(3) . .

loop_
_geom_bond_atom_site_label_1
_geom_bond_atom_site_label_2
_geom_bond_distance
_geom_bond_site_symmetry_2
Mn1 C2 1.821(3) .
Mn1 C2 1.821(3) 12
Mn1 C1 1.841(4) .
Mn1 P1 2.3223(12) .
Mn1 P2 2.3327(8) 12
Mn1 P2 2.3327(8) .
P1 C3 1.820(4) .
P1 H1A 1.30(3) .
P2 C7 1.823(3) .
P2 C10 1.832(3) .
P2 C16 1.833(3) .
P3 F5 1.558(5) .
P3 F5 1.558(5) 13
P3 F4 1.566(5) 13
P3 F4 1.566(5) .
P3 F4A 1.570(5) .
P3 F4A 1.570(5) 13
P3 F5A 1.571(4) 13
P3 F5A 1.571(4) .
P3 F3 1.591(2) 13
P3 F3 1.591(2) .
F1 C15 1.352(3) .
F2 C21 1.363(3) .
O1 C1 1.125(5) .
O2 C2 1.141(3) .
C3 C4 1.395(4) 12
C3 C4 1.395(4) .
C4 C5 1.373(5) .
C4 H4 0.9500 .
C5 C6 1.384(4) .
C5 H5 0.9500 .
C6 C5 1.384(4) 12
C6 H6 0.9500 .
C7 C7 1.393(5) 12
C7 C8 1.394(4) .
C8 C9 1.380(4) .
C8 H8 0.9500 .
C9 C9 1.390(6) 12
C9 H9 0.9500 .
C10 C15 1.387(4) .
C10 C11 1.388(4) .
C11 C12 1.386(4) .
C11 H11 0.9500 .
C12 C13 1.366(5) .
C12 H12 0.9500 .
C13 C14 1.377(4) .
C13 H13 0.9500 .
C14 C15 1.370(4) .
C14 H14 0.9500 .
C16 C17 1.388(4) .
C16 C21 1.391(4) .
C17 C18 1.386(4) .
C17 H17 0.9500 .
C18 C19 1.369(5) .
C18 H18 0.9500 .
C19 C20 1.385(4) .
C19 H19 0.9500 .
C20 C21 1.376(4) .
C20 H20 0.9500 .

loop_
_geom_torsion_atom_site_label_1
_geom_torsion_atom_site_label_2
_geom_torsion_atom_site_label_3
_geom_torsion_atom_site_label_4
_geom_torsion
_geom_torsion_site_symmetry_1
_geom_torsion_site_symmetry_4
C2 Mn1 P1 C3 -46.24(8) . .
C2 Mn1 P1 C3 46.24(8) 12 .
C1 Mn1 P1 C3 0.0 . .
P2 Mn1 P1 C3 138.012(18) 12 .
P2 Mn1 P1 C3 -138.012(18) . .
C2 Mn1 P2 C7 166.57(12) . .
C1 Mn1 P2 C7 79.95(13) . .
P1 Mn1 P2 C7 -107.06(9) . .
P2 Mn1 P2 C7 -12.70(9) 12 .
C2 Mn1 P2 C10 49.26(13) . .
C1 Mn1 P2 C10 -37.37(13) . .
P1 Mn1 P2 C10 135.63(10) . .
P2 Mn1 P2 C10 -130.01(10) 12 .
C2 Mn1 P2 C16 -76.52(13) . .
C1 Mn1 P2 C16 -163.14(13) . .
P1 Mn1 P2 C16 9.86(10) . .
P2 Mn1 P2 C16 104.22(10) 12 .
C2 Mn1 C1 O1 46.22(8) . .
C2 Mn1 C1 O1 -46.22(8) 12 .
P1 Mn1 C1 O1 0.000(2) . .
P2 Mn1 C1 O1 -138.129(19) 12 .
P2 Mn1 C1 O1 138.129(19) . .
C1 Mn1 C2 O2 -36(4) . .
Mn1 P1 C3 C4 -89.1(3) . 12
Mn1 P1 C3 C4 89.1(3) . .
C4 C3 C4 C5 0.8(6) 12 .
P1 C3 C4 C5 -177.3(3) . .
C3 C4 C5 C6 -1.1(6) . .
C4 C5 C6 C5 1.4(7) . 12
C10 P2 C7 C7 137.62(9) . 12
C16 P2 C7 C7 -114.02(9) . 12
Mn1 P2 C7 C7 10.70(8) . 12
C10 P2 C7 C8 -40.4(2) . .
C16 P2 C7 C8 68.0(2) . .
Mn1 P2 C7 C8 -167.29(19) . .
C7 C7 C8 C9 -0.7(3) 12 .
P2 C7 C8 C9 177.2(2) . .
C7 C8 C9 C9 0.7(3) . 12
C7 P2 C10 C15 -52.8(3) . .
C16 P2 C10 C15 -160.8(2) . .
Mn1 P2 C10 C15 67.7(2) . .
C7 P2 C10 C11 127.2(3) . .
C16 P2 C10 C11 19.2(3) . .
Mn1 P2 C10 C11 -112.3(3) . .
C15 C10 C11 C12 -1.7(5) . .
P2 C10 C11 C12 178.3(3) . .
C10 C11 C12 C13 2.1(6) . .
C11 C12 C13 C14 -1.4(6) . .
C12 C13 C14 C15 0.4(5) . .
C13 C14 C15 F1 178.7(3) . .
C13 C14 C15 C10 -0.1(5) . .
C11 C10 C15 F1 -178.0(3) . .
P2 C10 C15 F1 2.0(4) . .
C11 C10 C15 C14 0.8(5) . .
P2 C10 C15 C14 -179.2(2) . .
C7 P2 C16 C17 4.3(3) . .
C10 P2 C16 C17 111.7(2) . .
Mn1 P2 C16 C17 -115.5(2) . .
C7 P2 C16 C21 179.4(2) . .
C10 P2 C16 C21 -73.1(2) . .
Mn1 P2 C16 C21 59.7(2) . .
C21 C16 C17 C18 -0.1(4) . .
P2 C16 C17 C18 175.3(2) . .
C16 C17 C18 C19 -0.3(5) . .
C17 C18 C19 C20 0.6(5) . .
C18 C19 C20 C21 -0.4(5) . .
C19 C20 C21 F2 -177.8(3) . .
C19 C20 C21 C16 -0.1(5) . .
C17 C16 C21 F2 178.0(2) . .
P2 C16 C21 F2 2.6(4) . .
C17 C16 C21 C20 0.3(4) . .
P2 C16 C21 C20 -175.1(2) . .
